data_4084988
loop_
_publ_author_name
'Ghisolfi, Alessio'
'Condello, Francesca'
'Fliedel, Christophe'
'Rosa, Vitor'
'Braunstein, Pierre'

_publ_section_title
;
 Facile and Room-Temperature Activation of Csp3--Cl Bonds by Cheap and
 Air-Stable Nickel(II) Complexes of (N-Thioether) DPPA-Type Ligands
;
_journal_issue 11
_journal_name_full Organometallics
_journal_page_first 2255
_journal_paper_doi 10.1021/om501004d
_journal_volume 34
_journal_year 2015
_chemical_formula_moiety 'C58 H62 N2 Ni P4 S2, 2 (Cl)'
_chemical_formula_sum 'C58 H62 Cl2 N2 Ni P4 S2'
_chemical_formula_weight 1104.71
_space_group_IT_number 14
_symmetry_cell_setting monoclinic
_symmetry_Int_Tables_number 14
_symmetry_space_group_name_Hall '-P 2ybc'
_symmetry_space_group_name_H-M 'P 1 21/c 1'
_atom_sites_solution_hydrogens geom
_atom_sites_solution_primary direct
_atom_sites_solution_secondary difmap
_audit_creation_method SHELXL-97
_cell_angle_alpha 90.00
_cell_angle_beta 131.757(2)
_cell_angle_gamma 90.00
_cell_formula_units_Z 2
_cell_length_a 14.0055(5)
_cell_length_b 12.5518(6)
_cell_length_c 20.8507(7)
_cell_measurement_reflns_used 5418
_cell_measurement_temperature 173(2)
_cell_measurement_theta_max 29.131
_cell_measurement_theta_min 0.998
_cell_volume 2734.3(2)
_computing_cell_refinement 'HKL Scalepack (Otwinowski & Minor 1997)'
_computing_data_reduction 'HKL Denzo and Scalepack (Otwinowski & Minor 1997)'
_computing_molecular_graphics ORTEP-3
_computing_publication_material PLATON
_computing_structure_refinement 'SHELXL-97 (Sheldrick, 1997)'
_computing_structure_solution 'SHELXS-97 (Sheldrick, 1997)'
_diffrn_ambient_temperature 173(2)
_diffrn_detector_area_resol_mean 9
_diffrn_measured_fraction_theta_full 0.997
_diffrn_measured_fraction_theta_max 0.997
_diffrn_measurement_device_type KappaCCD
_diffrn_measurement_method CCD
_diffrn_radiation_monochromator graphite
_diffrn_radiation_probe x-ray
_diffrn_radiation_type MoK\a
_diffrn_radiation_wavelength 0.71073
_diffrn_reflns_av_R_equivalents 0.0417
_diffrn_reflns_av_sigmaI/netI 0.0835
_diffrn_reflns_limit_h_max 19
_diffrn_reflns_limit_h_min -19
_diffrn_reflns_limit_k_max 15
_diffrn_reflns_limit_k_min -17
_diffrn_reflns_limit_l_max 28
_diffrn_reflns_limit_l_min -28
_diffrn_reflns_number 11837
_diffrn_reflns_theta_full 29.13
_diffrn_reflns_theta_max 29.13
_diffrn_reflns_theta_min 2.08
_diffrn_source 'fine-focus sealed tube'
_exptl_absorpt_coefficient_mu 0.686
_exptl_absorpt_correction_type none
_exptl_crystal_colour yellow
_exptl_crystal_density_diffrn 1.342
_exptl_crystal_density_method 'not measured'
_exptl_crystal_description prism
_exptl_crystal_F_000 1156
_exptl_crystal_size_max 0.25
_exptl_crystal_size_mid 0.15
_exptl_crystal_size_min 0.15
_refine_diff_density_max 1.098
_refine_diff_density_min -0.770
_refine_diff_density_rms 0.110
_refine_ls_extinction_method none
_refine_ls_goodness_of_fit_ref 1.022
_refine_ls_hydrogen_treatment constr
_refine_ls_matrix_type full
_refine_ls_number_parameters 314
_refine_ls_number_reflns 7334
_refine_ls_number_restraints 0
_refine_ls_restrained_S_all 1.022
_refine_ls_R_factor_all 0.1100
_refine_ls_R_factor_gt 0.0537
_refine_ls_shift/su_max 0.001
_refine_ls_shift/su_mean 0.000
_refine_ls_structure_factor_coef Fsqd
_refine_ls_weighting_details 'calc w=1/[\s^2^(Fo^2^)+(0.0801P)^2^+0.0000P] where P=(Fo^2^+2Fc^2^)/3'
_refine_ls_weighting_scheme calc
_refine_ls_wR_factor_gt 0.1305
_refine_ls_wR_factor_ref 0.1575
_reflns_number_gt 4442
_reflns_number_total 7334
_reflns_threshold_expression >2sigma(I)
_cod_data_source_file om501004d_si_002.cif
_cod_data_source_block shelxl
_cod_depositor_comments 'Adding full bibliography for 4084985--4084988.cif.'
_cod_original_cell_volume 2734.32(19)
_cod_original_sg_symbol_H-M 'P 21/c'
_cod_database_code 4084988

loop_
_symmetry_equiv_pos_as_xyz
'x, y, z'
'-x, y+1/2, -z+1/2'
'-x, -y, -z'
'x, -y-1/2, z-1/2'

loop_
_atom_site_label
_atom_site_type_symbol
_atom_site_fract_x
_atom_site_fract_y
_atom_site_fract_z
_atom_site_U_iso_or_equiv
_atom_site_adp_type
_atom_site_occupancy
_atom_site_symmetry_multiplicity
_atom_site_calc_flag
_atom_site_refinement_flags
Ni1 Ni 0.0000 0.5000 0.5000 0.02284(14) Uani 1 2 d S
S1 S 0.15247(10) 0.61744(9) 0.90512(6) 0.0608(3) Uani 1 1 d .
P1 P 0.03568(7) 0.71664(6) 0.58193(5) 0.02494(18) Uani 1 1 d .
P2 P 0.03643(7) 0.50300(5) 0.61862(4) 0.02368(17) Uani 1 1 d .
N1 N 0.0879(2) 0.62957(17) 0.66055(14) 0.0259(5) Uani 1 1 d .
C1 C 0.0579(3) 0.6497(2) 0.51884(17) 0.0263(6) Uani 1 1 d .
H1A H 0.1478 0.6514 0.5474 0.032 Uiso 1 1 calc R
H1B H 0.0099 0.6855 0.4639 0.032 Uiso 1 1 calc R
C15 C 0.2768(3) 1.0189(3) 0.6957(2) 0.0412(8) Uani 1 1 d .
H15 H 0.3266 1.0803 0.7171 0.049 Uiso 1 1 calc R
C2 C 0.1147(3) 0.6665(2) 0.73915(18) 0.0339(7) Uani 1 1 d .
H2A H 0.0464 0.6423 0.7366 0.041 Uiso 1 1 calc R
H2B H 0.1150 0.7437 0.7400 0.041 Uiso 1 1 calc R
C3 C 0.2409(3) 0.6264(3) 0.8212(2) 0.0511(9) Uani 1 1 d .
H3A H 0.3088 0.6495 0.8230 0.061 Uiso 1 1 calc R
H3B H 0.2399 0.5491 0.8205 0.061 Uiso 1 1 calc R
C4 C 0.2711(4) 0.6644(3) 0.9023(2) 0.0536(10) Uani 1 1 d .
H4A H 0.2735 0.7416 0.9040 0.064 Uiso 1 1 calc R
H4B H 0.3548 0.6383 0.9524 0.064 Uiso 1 1 calc R
C5 C 0.2415(4) 0.6226(4) 1.0170(2) 0.0697(12) Uani 1 1 d .
H5A H 0.3118 0.5735 1.0460 0.104 Uiso 1 1 calc R
H5B H 0.1873 0.6036 1.0281 0.104 Uiso 1 1 calc R
H5C H 0.2738 0.6934 1.0377 0.104 Uiso 1 1 calc R
C6 C -0.1293(3) 0.7502(2) 0.52176(18) 0.0304(6) Uani 1 1 d .
C7 C -0.1674(3) 0.7897(3) 0.5642(2) 0.0532(10) Uani 1 1 d .
H7 H -0.1075 0.7984 0.6236 0.064 Uiso 1 1 calc R
C8 C -0.2936(4) 0.8157(4) 0.5184(3) 0.0722(13) Uani 1 1 d .
H8 H -0.3192 0.8416 0.5468 0.087 Uiso 1 1 calc R
C9 C -0.3821(4) 0.8033(4) 0.4304(3) 0.0715(12) Uani 1 1 d .
H9 H -0.4670 0.8219 0.3996 0.086 Uiso 1 1 calc R
C10 C -0.3469(3) 0.7641(3) 0.3874(2) 0.0539(9) Uani 1 1 d .
H10 H -0.4072 0.7559 0.3280 0.065 Uiso 1 1 calc R
C11 C -0.2198(3) 0.7369(2) 0.4341(2) 0.0386(7) Uani 1 1 d .
H11 H -0.1954 0.7091 0.4055 0.046 Uiso 1 1 calc R
C12 C 0.1282(3) 0.8363(2) 0.63177(17) 0.0271(6) Uani 1 1 d .
C13 C 0.0702(3) 0.9364(2) 0.60287(19) 0.0347(7) Uani 1 1 d .
H13 H -0.0185 0.9421 0.5620 0.042 Uiso 1 1 calc R
C14 C 0.1455(3) 1.0268(2) 0.6354(2) 0.0410(8) Uani 1 1 d .
H14 H 0.1072 1.0936 0.6164 0.049 Uiso 1 1 calc R
C16 C 0.3351(3) 0.9203(2) 0.7246(2) 0.0368(7) Uani 1 1 d .
H16 H 0.4238 0.9158 0.7660 0.044 Uiso 1 1 calc R
C17 C 0.2623(3) 0.8283(2) 0.69250(18) 0.0324(7) Uani 1 1 d .
H17 H 0.3017 0.7618 0.7109 0.039 Uiso 1 1 calc R
C18 C -0.0991(3) 0.4797(2) 0.61064(19) 0.0279(6) Uani 1 1 d .
C19 C -0.0866(3) 0.4678(2) 0.6828(2) 0.0333(7) Uani 1 1 d .
H19 H -0.0058 0.4657 0.7376 0.040 Uiso 1 1 calc R
C20 C -0.1947(3) 0.4592(3) 0.6722(2) 0.0420(8) Uani 1 1 d .
H20 H -0.1866 0.4515 0.7200 0.050 Uiso 1 1 calc R
C21 C -0.3135(4) 0.4620(3) 0.5918(3) 0.0533(10) Uani 1 1 d .
H21 H -0.3857 0.4574 0.5855 0.064 Uiso 1 1 calc R
C22 C -0.3279(3) 0.4714(3) 0.5200(2) 0.0506(9) Uani 1 1 d .
H22 H -0.4092 0.4714 0.4655 0.061 Uiso 1 1 calc R
C23 C -0.2206(3) 0.4811(2) 0.5294(2) 0.0355(7) Uani 1 1 d .
H23 H -0.2301 0.4886 0.4811 0.043 Uiso 1 1 calc R
C24 C 0.1629(3) 0.4139(2) 0.69979(18) 0.0286(6) Uani 1 1 d .
C25 C 0.2862(3) 0.4335(3) 0.7320(2) 0.0398(8) Uani 1 1 d .
H25 H 0.3027 0.4941 0.7150 0.048 Uiso 1 1 calc R
C26 C 0.3838(3) 0.3626(3) 0.7892(2) 0.0541(10) Uani 1 1 d .
H26 H 0.4661 0.3763 0.8113 0.065 Uiso 1 1 calc R
C27 C 0.3598(4) 0.2714(3) 0.8139(2) 0.0587(10) Uani 1 1 d .
H27 H 0.4258 0.2242 0.8528 0.070 Uiso 1 1 calc R
C28 C 0.2386(4) 0.2516(3) 0.7805(2) 0.0504(9) Uani 1 1 d .
H28 H 0.2223 0.1902 0.7968 0.060 Uiso 1 1 calc R
C29 C 0.1398(3) 0.3208(2) 0.7233(2) 0.0377(7) Uani 1 1 d .
H29 H 0.0573 0.3051 0.7003 0.045 Uiso 1 1 calc R
Cl1 Cl 0.40757(7) 0.62272(7) 0.67497(5) 0.0453(2) Uani 1 1 d .

loop_
_atom_site_aniso_label
_atom_site_aniso_U_11
_atom_site_aniso_U_22
_atom_site_aniso_U_33
_atom_site_aniso_U_23
_atom_site_aniso_U_13
_atom_site_aniso_U_12
Ni1 0.0245(3) 0.0230(3) 0.0203(3) -0.0018(2) 0.0146(2) -0.0022(2)
S1 0.0552(6) 0.0881(8) 0.0369(5) -0.0020(5) 0.0298(5) -0.0109(5)
P1 0.0263(4) 0.0240(4) 0.0219(4) -0.0010(3) 0.0150(3) -0.0020(3)
P2 0.0249(4) 0.0239(4) 0.0207(4) -0.0005(3) 0.0145(3) -0.0015(3)
N1 0.0307(13) 0.0241(11) 0.0207(12) -0.0023(9) 0.0163(11) -0.0030(10)
C1 0.0281(15) 0.0265(14) 0.0237(14) -0.0018(12) 0.0170(13) -0.0014(12)
C15 0.049(2) 0.0386(19) 0.041(2) -0.0149(15) 0.0321(18) -0.0178(16)
C2 0.0425(18) 0.0357(16) 0.0255(15) -0.0074(13) 0.0234(15) -0.0088(14)
C3 0.041(2) 0.084(3) 0.0266(17) -0.0036(18) 0.0215(17) -0.0032(19)
C4 0.061(2) 0.064(2) 0.0305(19) -0.0071(17) 0.0287(19) -0.014(2)
C5 0.077(3) 0.100(3) 0.044(2) -0.005(2) 0.045(2) -0.006(3)
C6 0.0291(15) 0.0284(15) 0.0314(16) -0.0002(13) 0.0192(14) -0.0016(12)
C7 0.0387(19) 0.079(3) 0.0369(19) -0.0022(19) 0.0231(17) 0.0097(19)
C8 0.049(2) 0.106(4) 0.072(3) 0.002(3) 0.045(3) 0.017(2)
C9 0.034(2) 0.097(3) 0.069(3) 0.010(3) 0.029(2) 0.018(2)
C10 0.0340(19) 0.069(3) 0.041(2) 0.0057(19) 0.0175(18) 0.0025(18)
C11 0.0326(16) 0.0421(18) 0.0351(18) 0.0031(15) 0.0201(15) -0.0005(14)
C12 0.0312(15) 0.0264(14) 0.0244(14) -0.0025(12) 0.0188(13) -0.0045(12)
C13 0.0360(17) 0.0314(17) 0.0310(17) 0.0004(13) 0.0199(15) 0.0000(14)
C14 0.053(2) 0.0245(15) 0.046(2) -0.0005(14) 0.0332(19) -0.0041(15)
C16 0.0307(16) 0.0427(18) 0.0388(18) -0.0088(15) 0.0239(16) -0.0092(14)
C17 0.0336(16) 0.0318(16) 0.0317(17) -0.0004(13) 0.0218(15) 0.0010(13)
C18 0.0315(16) 0.0230(14) 0.0311(16) -0.0001(12) 0.0216(14) -0.0008(12)
C19 0.0410(18) 0.0303(15) 0.0341(17) -0.0030(13) 0.0273(16) -0.0030(14)
C20 0.054(2) 0.0401(18) 0.053(2) 0.0007(17) 0.044(2) 0.0006(17)
C21 0.048(2) 0.060(2) 0.074(3) 0.000(2) 0.050(2) 0.0031(19)
C22 0.0336(19) 0.063(2) 0.050(2) 0.0016(19) 0.0254(19) 0.0031(17)
C23 0.0324(16) 0.0400(18) 0.0337(17) -0.0011(14) 0.0219(15) 0.0003(13)
C24 0.0294(15) 0.0301(15) 0.0248(15) 0.0000(12) 0.0175(14) 0.0010(13)
C25 0.0309(17) 0.0484(19) 0.0345(18) 0.0012(15) 0.0194(16) 0.0034(15)
C26 0.0350(19) 0.074(3) 0.041(2) -0.0037(19) 0.0203(18) 0.0125(19)
C27 0.060(3) 0.059(2) 0.039(2) 0.0119(19) 0.026(2) 0.031(2)
C28 0.066(3) 0.0353(18) 0.051(2) 0.0126(17) 0.039(2) 0.0155(18)
C29 0.0452(19) 0.0298(16) 0.0367(18) 0.0019(14) 0.0266(17) 0.0043(14)
Cl1 0.0305(4) 0.0516(5) 0.0424(5) -0.0063(4) 0.0195(4) -0.0018(4)

loop_
_atom_type_symbol
_atom_type_description
_atom_type_scat_dispersion_real
_atom_type_scat_dispersion_imag
_atom_type_scat_source
C C 0.0033 0.0016 'International Tables Vol C Tables 4.2.6.8 and 6.1.1.4'
Cl Cl 0.1484 0.1585 'International Tables Vol C Tables 4.2.6.8 and 6.1.1.4'
N N 0.0061 0.0033 'International Tables Vol C Tables 4.2.6.8 and 6.1.1.4'
Ni Ni 0.3393 1.1124 'International Tables Vol C Tables 4.2.6.8 and 6.1.1.4'
P P 0.1023 0.0942 'International Tables Vol C Tables 4.2.6.8 and 6.1.1.4'
S S 0.1246 0.1234 'International Tables Vol C Tables 4.2.6.8 and 6.1.1.4'
H H 0.0000 0.0000 'International Tables Vol C Tables 4.2.6.8 and 6.1.1.4'

loop_
_geom_angle_atom_site_label_1
_geom_angle_atom_site_label_2
_geom_angle_atom_site_label_3
_geom_angle
_geom_angle_site_symmetry_1
_geom_angle_site_symmetry_3
C1 Ni1 C1 180.0 . 3_566
C1 Ni1 P2 89.82(8) . 3_566
C1 Ni1 P2 90.18(8) 3_566 3_566
C1 Ni1 P2 90.18(8) . .
C1 Ni1 P2 89.82(8) 3_566 .
P2 Ni1 P2 180.0 3_566 .
C5 S1 C4 100.15(18) . .
N1 P1 C1 103.93(12) . .
N1 P1 C12 107.59(12) . .
C1 P1 C12 114.51(13) . .
N1 P1 C6 110.84(12) . .
C1 P1 C6 112.13(14) . .
C12 P1 C6 107.73(13) . .
N1 P2 C24 106.11(12) . .
N1 P2 C18 104.72(12) . .
C24 P2 C18 107.42(13) . .
N1 P2 Ni1 107.22(8) . .
C24 P2 Ni1 113.40(9) . .
C18 P2 Ni1 117.09(10) . .
C2 N1 P1 119.88(18) . .
C2 N1 P2 123.93(18) . .
P1 N1 P2 109.98(12) . .
P1 C1 Ni1 110.45(13) . .
P1 C1 H1A 109.6 . .
Ni1 C1 H1A 109.6 . .
P1 C1 H1B 109.6 . .
Ni1 C1 H1B 109.6 . .
H1A C1 H1B 108.1 . .
C14 C15 C16 120.3(3) . .
C14 C15 H15 119.8 . .
C16 C15 H15 119.8 . .
N1 C2 C3 113.0(2) . .
N1 C2 H2A 109.0 . .
C3 C2 H2A 109.0 . .
N1 C2 H2B 109.0 . .
C3 C2 H2B 109.0 . .
H2A C2 H2B 107.8 . .
C2 C3 C4 113.9(3) . .
C2 C3 H3A 108.8 . .
C4 C3 H3A 108.8 . .
C2 C3 H3B 108.8 . .
C4 C3 H3B 108.8 . .
H3A C3 H3B 107.7 . .
C3 C4 S1 110.7(2) . .
C3 C4 H4A 109.5 . .
S1 C4 H4A 109.5 . .
C3 C4 H4B 109.5 . .
S1 C4 H4B 109.5 . .
H4A C4 H4B 108.1 . .
S1 C5 H5A 109.5 . .
S1 C5 H5B 109.5 . .
H5A C5 H5B 109.5 . .
S1 C5 H5C 109.5 . .
H5A C5 H5C 109.5 . .
H5B C5 H5C 109.5 . .
C11 C6 C7 119.0(3) . .
C11 C6 P1 121.2(2) . .
C7 C6 P1 119.9(2) . .
C8 C7 C6 120.1(3) . .
C8 C7 H7 120.0 . .
C6 C7 H7 120.0 . .
C7 C8 C9 119.8(4) . .
C7 C8 H8 120.1 . .
C9 C8 H8 120.1 . .
C10 C9 C8 121.1(3) . .
C10 C9 H9 119.5 . .
C8 C9 H9 119.5 . .
C9 C10 C11 118.8(3) . .
C9 C10 H10 120.6 . .
C11 C10 H10 120.6 . .
C6 C11 C10 121.2(3) . .
C6 C11 H11 119.4 . .
C10 C11 H11 119.4 . .
C13 C12 C17 119.9(3) . .
C13 C12 P1 121.0(2) . .
C17 C12 P1 118.6(2) . .
C14 C13 C12 119.5(3) . .
C14 C13 H13 120.2 . .
C12 C13 H13 120.2 . .
C15 C14 C13 120.6(3) . .
C15 C14 H14 119.7 . .
C13 C14 H14 119.7 . .
C15 C16 C17 120.5(3) . .
C15 C16 H16 119.8 . .
C17 C16 H16 119.8 . .
C16 C17 C12 119.2(3) . .
C16 C17 H17 120.4 . .
C12 C17 H17 120.4 . .
C23 C18 C19 119.1(3) . .
C23 C18 P2 117.9(2) . .
C19 C18 P2 122.9(2) . .
C20 C19 C18 119.7(3) . .
C20 C19 H19 120.1 . .
C18 C19 H19 120.1 . .
C21 C20 C19 120.3(3) . .
C21 C20 H20 119.8 . .
C19 C20 H20 119.8 . .
C20 C21 C22 120.9(3) . .
C20 C21 H21 119.6 . .
C22 C21 H21 119.6 . .
C21 C22 C23 119.6(3) . .
C21 C22 H22 120.2 . .
C23 C22 H22 120.2 . .
C22 C23 C18 120.3(3) . .
C22 C23 H23 119.8 . .
C18 C23 H23 119.8 . .
C29 C24 C25 119.0(3) . .
C29 C24 P2 122.6(2) . .
C25 C24 P2 118.0(2) . .
C26 C25 C24 119.8(3) . .
C26 C25 H25 120.1 . .
C24 C25 H25 120.1 . .
C25 C26 C27 120.6(3) . .
C25 C26 H26 119.7 . .
C27 C26 H26 119.7 . .
C28 C27 C26 119.3(3) . .
C28 C27 H27 120.4 . .
C26 C27 H27 120.4 . .
C27 C28 C29 121.3(3) . .
C27 C28 H28 119.3 . .
C29 C28 H28 119.3 . .
C28 C29 C24 120.1(3) . .
C28 C29 H29 120.0 . .
C24 C29 H29 120.0 . .

loop_
_geom_bond_atom_site_label_1
_geom_bond_atom_site_label_2
_geom_bond_distance
_geom_bond_site_symmetry_2
Ni1 C1 1.980(3) .
Ni1 C1 1.980(3) 3_566
Ni1 P2 2.1675(7) 3_566
Ni1 P2 2.1675(7) .
S1 C5 1.768(4) .
S1 C4 1.801(4) .
P1 N1 1.679(2) .
P1 C1 1.755(3) .
P1 C12 1.795(3) .
P1 C6 1.797(3) .
P2 N1 1.723(2) .
P2 C24 1.806(3) .
P2 C18 1.815(3) .
N1 C2 1.491(3) .
C1 H1A 0.9700 .
C1 H1B 0.9700 .
C15 C14 1.376(5) .
C15 C16 1.380(4) .
C15 H15 0.9300 .
C2 C3 1.509(4) .
C2 H2A 0.9700 .
C2 H2B 0.9700 .
C3 C4 1.520(4) .
C3 H3A 0.9700 .
C3 H3B 0.9700 .
C4 H4A 0.9700 .
C4 H4B 0.9700 .
C5 H5A 0.9600 .
C5 H5B 0.9600 .
C5 H5C 0.9600 .
C6 C11 1.375(4) .
C6 C7 1.394(4) .
C7 C8 1.377(5) .
C7 H7 0.9300 .
C8 C9 1.378(6) .
C8 H8 0.9300 .
C9 C10 1.369(5) .
C9 H9 0.9300 .
C10 C11 1.388(4) .
C10 H10 0.9300 .
C11 H11 0.9300 .
C12 C13 1.396(4) .
C12 C17 1.405(4) .
C13 C14 1.381(4) .
C13 H13 0.9300 .
C14 H14 0.9300 .
C16 C17 1.383(4) .
C16 H16 0.9300 .
C17 H17 0.9300 .
C18 C23 1.388(4) .
C18 C19 1.402(4) .
C19 C20 1.381(4) .
C19 H19 0.9300 .
C20 C21 1.365(5) .
C20 H20 0.9300 .
C21 C22 1.376(5) .
C21 H21 0.9300 .
C22 C23 1.385(4) .
C22 H22 0.9300 .
C23 H23 0.9300 .
C24 C29 1.386(4) .
C24 C25 1.396(4) .
C25 C26 1.382(4) .
C25 H25 0.9300 .
C26 C27 1.385(5) .
C26 H26 0.9300 .
C27 C28 1.362(5) .
C27 H27 0.9300 .
C28 C29 1.377(4) .
C28 H28 0.9300 .
C29 H29 0.9300 .
